data_4309552
loop_
_publ_author_name
'Richard D. Adams'
'Burjor Captain'
'Rolfe H. Herber'
'Mikael Johansson'
'Israel Nowik'
'Jack L. Smith'
'Mark D. Smith'

_publ_section_title
;
Addition of Palladium and Platinum Tri-tert-Butylphosphine Groups to
Re-Sn and Re-Ge Bonds
;
_journal_name_full 'Inorganic Chemistry'
_journal_page_first 6346
_journal_page_last 6358
_journal_paper_doi 10.1021/ic051077x
_journal_volume 44
_journal_year 2005
_chemical_formula_moiety 'c56 H74 O8 P2 Pt2 Re2 Sn2, 2 (C6 H6)'
_chemical_formula_sum 'C68 H86 O8 P2 Pt2 Re2 Sn2'
_chemical_formula_weight 2093.27
_chemical_name_systematic
; 
 ? 
;
_space_group_IT_number 14
_symmetry_cell_setting monoclinic
_symmetry_space_group_name_Hall '-P 2ybc'
_symmetry_space_group_name_H-M 'P 1 21/c 1'
_atom_sites_solution_hydrogens geom
_atom_sites_solution_primary direct
_atom_sites_solution_secondary difmap
_audit_creation_method SHELXL-97
_cell_angle_alpha 90.00
_cell_angle_beta 108.7180(10)
_cell_angle_gamma 90.00
_cell_formula_units_Z 2
_cell_length_a 14.0204(7)
_cell_length_b 14.6505(7)
_cell_length_c 17.9884(9)
_cell_measurement_reflns_used 5427
_cell_measurement_temperature 296(2)
_cell_measurement_theta_max 28.33
_cell_measurement_theta_min 2.39
_cell_volume 3499.5(3)
_computing_cell_refinement 'SAINT+  V6.2 (Bruker, 2001)'
_computing_data_collection 'SMART V5.625 (Bruker, 2001)'
_computing_data_reduction 'SAINT+  V6.2'
_computing_molecular_graphics 'SHELXTL V6.1 (Sheldrick, 1997)'
_computing_publication_material 'SHELXTL V6.1'
_computing_structure_refinement 'SHELXL-97 (Sheldrick, 1997)'
_computing_structure_solution 'SHELXS-97 (Sheldrick, 1990)'
_diffrn_ambient_temperature 296(2)
_diffrn_measured_fraction_theta_full 0.988
_diffrn_measured_fraction_theta_max 0.988
_diffrn_measurement_device_type 'Bruker SMART APEX CCD diffractometer'
_diffrn_measurement_method 'omega scans'
_diffrn_radiation_monochromator graphite
_diffrn_radiation_source 'fine-focus sealed tube'
_diffrn_radiation_type MoK\a
_diffrn_radiation_wavelength 0.71073
_diffrn_reflns_av_R_equivalents 0.0202
_diffrn_reflns_av_sigmaI/netI 0.0248
_diffrn_reflns_limit_h_max 16
_diffrn_reflns_limit_h_min -14
_diffrn_reflns_limit_k_max 15
_diffrn_reflns_limit_k_min -17
_diffrn_reflns_limit_l_max 21
_diffrn_reflns_limit_l_min -20
_diffrn_reflns_number 18795
_diffrn_reflns_theta_full 25.03
_diffrn_reflns_theta_max 25.03
_diffrn_reflns_theta_min 1.83
_diffrn_standards_decay_% <1
_exptl_absorpt_coefficient_mu 8.226
_exptl_absorpt_correction_T_max 0.518
_exptl_absorpt_correction_T_min 0.153
_exptl_absorpt_correction_type multi-scan
_exptl_absorpt_process_details '(SADABS, Bruker, 1997)'
_exptl_crystal_colour red
_exptl_crystal_density_diffrn 1.987
_exptl_crystal_density_method 'not measured'
_exptl_crystal_description block
_exptl_crystal_F_000 1988
_exptl_crystal_size_max 0.40
_exptl_crystal_size_mid 0.15
_exptl_crystal_size_min 0.08
_refine_diff_density_max 1.226
_refine_diff_density_min -0.663
_refine_diff_density_rms 0.109
_refine_ls_extinction_method none
_refine_ls_goodness_of_fit_ref 1.048
_refine_ls_hydrogen_treatment constr
_refine_ls_matrix_type full
_refine_ls_number_parameters 388
_refine_ls_number_reflns 6119
_refine_ls_number_restraints 15
_refine_ls_restrained_S_all 1.095
_refine_ls_R_factor_all 0.0281
_refine_ls_R_factor_gt 0.0229
_refine_ls_shift/su_max 0.001
_refine_ls_shift/su_mean 0.000
_refine_ls_structure_factor_coef Fsqd
_refine_ls_weighting_details 'calc w=1/[\s^2^(Fo^2^)+(0.0294P)^2^+4.1224P] where P=(Fo^2^+2Fc^2^)/3'
_refine_ls_weighting_scheme calc
_refine_ls_wR_factor_gt 0.0571
_refine_ls_wR_factor_ref 0.0603
_reflns_number_gt 5434
_reflns_number_total 6119
_reflns_threshold_expression >2sigma(I)
_cod_data_source_file ic051077xsi20050630_093958.cif
_cod_data_source_block Re2Sn2Pt2
_cod_depositor_comments
;
The following automatic conversions were performed:
'_symmetry_cell_setting' value 'Monoclinic' changed to 'monoclinic'
according to '/home/saulius/struct/CIF-dictionaries/cif_core.dic'
dictionary named 'cif_core.dic' version 2.4.1 from
2010-06-29.

'_exptl_absorpt_correction_type' value 'Multi-Scan' changed
to 'multi-scan' according to
'/home/saulius/struct/CIF-dictionaries/cif_core.dic' dictionary named
'cif_core.dic' version 2.4.1 from 2010-06-29.

Automatic conversion script
Id: cif_fix_enum 1527 2010-12-29 10:47:43Z saulius 
;
_cod_database_code 4309552

loop_
_symmetry_equiv_pos_as_xyz
'x, y, z'
'-x, y+1/2, -z+1/2'
'-x, -y, -z'
'x, -y-1/2, z-1/2'

loop_
_atom_site_label
_atom_site_type_symbol
_atom_site_fract_x
_atom_site_fract_y
_atom_site_fract_z
_atom_site_U_iso_or_equiv
_atom_site_adp_type
_atom_site_occupancy
_atom_site_symmetry_multiplicity
_atom_site_calc_flag
_atom_site_refinement_flags
_atom_site_disorder_assembly
_atom_site_disorder_group
Pt1 Pt 0.864023(13) -0.017588(12) 0.284776(10) 0.03679(6) Uani 1 1 d . . .
Re1 Re 1.014844(12) -0.053672(12) 0.427001(9) 0.03247(6) Uani 1 1 d . . .
Sn1 Sn 0.83430(2) 0.02177(2) 0.429024(17) 0.03517(8) Uani 1 1 d . . .
P1 P 0.78688(9) -0.00822(8) 0.15073(7) 0.0375(3) Uani 1 1 d . . .
O11 O 0.9437(3) -0.2303(3) 0.4887(2) 0.0711(11) Uani 1 1 d . . .
O12 O 1.2056(3) -0.1461(3) 0.4148(2) 0.0701(11) Uani 1 1 d . . .
O13 O 1.0665(3) 0.1299(3) 0.3602(2) 0.0688(11) Uani 1 1 d . . .
O14 O 0.9580(3) -0.1904(3) 0.2892(2) 0.0773(13) Uani 1 1 d . . .
C11 C 0.9715(4) -0.1649(3) 0.4688(3) 0.0443(11) Uani 1 1 d . . .
C12 C 1.1362(4) -0.1099(3) 0.4228(3) 0.0455(11) Uani 1 1 d . . .
C13 C 1.0480(4) 0.0627(3) 0.3837(3) 0.0447(11) Uani 1 1 d . . .
C14 C 0.9542(4) -0.1222(3) 0.3218(3) 0.0456(11) Uani 1 1 d . . .
C21 C 0.7592(4) 0.1496(3) 0.3879(3) 0.0456(11) Uani 1 1 d . . .
C22 C 0.6569(4) 0.1563(4) 0.3733(3) 0.0674(16) Uani 1 1 d . . .
H22 H 0.6207 0.1049 0.3788 0.081 Uiso 1 1 calc R . .
C23 C 0.6070(6) 0.2383(6) 0.3505(4) 0.092(2) Uani 1 1 d . . .
H23 H 0.5379 0.2418 0.3411 0.110 Uiso 1 1 calc R . .
C24 C 0.6581(7) 0.3129(5) 0.3419(4) 0.091(2) Uani 1 1 d . . .
H24 H 0.6240 0.3677 0.3266 0.109 Uiso 1 1 calc R . .
C25 C 0.7590(6) 0.3093(4) 0.3554(4) 0.082(2) Uani 1 1 d . . .
H25 H 0.7940 0.3611 0.3492 0.098 Uiso 1 1 calc R . .
C26 C 0.8091(5) 0.2271(4) 0.3786(3) 0.0625(14) Uani 1 1 d . . .
H26 H 0.8783 0.2246 0.3880 0.075 Uiso 1 1 calc R . .
C27 C 0.7111(3) -0.0611(3) 0.4365(3) 0.0431(11) Uani 1 1 d D . .
C28 C 0.6724(5) -0.0558(5) 0.4988(4) 0.081(2) Uani 1 1 d D . .
H28 H 0.7053 -0.0204 0.5425 0.097 Uiso 1 1 calc R . .
C29 C 0.5861(5) -0.1021(5) 0.4964(5) 0.093(2) Uani 1 1 d . . .
H29 H 0.5614 -0.0970 0.5385 0.112 Uiso 1 1 calc R . .
C30 C 0.5369(5) -0.1541(5) 0.4354(5) 0.086(2) Uani 1 1 d . . .
H30 H 0.4782 -0.1843 0.4345 0.103 Uiso 1 1 calc R . .
C31 C 0.5731(7) -0.1622(6) 0.3756(5) 0.115(3) Uani 1 1 d . . .
H31 H 0.5401 -0.1997 0.3335 0.138 Uiso 1 1 calc R . .
C32 C 0.6588(6) -0.1159(5) 0.3751(4) 0.093(2) Uani 1 1 d D . .
H32 H 0.6815 -0.1220 0.3322 0.111 Uiso 1 1 calc R . .
C33 C 0.8864(4) 0.0106(4) 0.1014(3) 0.0568(14) Uani 1 1 d . . .
C35 C 0.9754(5) -0.0531(5) 0.1377(4) 0.084(2) Uani 1 1 d . . .
H35A H 0.9527 -0.1152 0.1312 0.126 Uiso 1 1 calc R . .
H35B H 1.0044 -0.0397 0.1927 0.126 Uiso 1 1 calc R . .
H35C H 1.0252 -0.0442 0.1122 0.126 Uiso 1 1 calc R . .
C34 C 0.8487(5) -0.0035(5) 0.0115(3) 0.083(2) Uani 1 1 d . . .
H34A H 0.9006 0.0142 -0.0098 0.124 Uiso 1 1 calc R . .
H34B H 0.7899 0.0332 -0.0115 0.124 Uiso 1 1 calc R . .
H34C H 0.8323 -0.0666 -0.0001 0.124 Uiso 1 1 calc R . .
C36 C 0.9273(5) 0.1087(5) 0.1169(4) 0.089(2) Uani 1 1 d . . .
H36A H 0.9823 0.1160 0.0965 0.134 Uiso 1 1 calc R . .
H36B H 0.9504 0.1202 0.1724 0.134 Uiso 1 1 calc R . .
H36C H 0.8747 0.1511 0.0915 0.134 Uiso 1 1 calc R . .
C37 C 0.7125(4) -0.1161(4) 0.1088(3) 0.0601(14) Uani 1 1 d . . .
C38 C 0.7853(5) -0.1929(4) 0.1037(4) 0.083(2) Uani 1 1 d . . .
H38A H 0.8379 -0.1985 0.1532 0.124 Uiso 1 1 calc R . .
H38B H 0.8142 -0.1786 0.0635 0.124 Uiso 1 1 calc R . .
H38C H 0.7491 -0.2495 0.0914 0.124 Uiso 1 1 calc R . .
C39 C 0.6343(5) -0.1031(5) 0.0268(3) 0.0771(19) Uani 1 1 d . . .
H39A H 0.6046 -0.1610 0.0072 0.116 Uiso 1 1 calc R . .
H39B H 0.6668 -0.0784 -0.0083 0.116 Uiso 1 1 calc R . .
H39C H 0.5827 -0.0619 0.0303 0.116 Uiso 1 1 calc R . .
C40 C 0.6611(5) -0.1505(5) 0.1665(4) 0.086(2) Uani 1 1 d . . .
H40A H 0.6213 -0.1024 0.1778 0.129 Uiso 1 1 calc R . .
H40B H 0.7113 -0.1695 0.2143 0.129 Uiso 1 1 calc R . .
H40C H 0.6184 -0.2013 0.1439 0.129 Uiso 1 1 calc R . .
C41 C 0.6984(4) 0.0940(4) 0.1294(3) 0.0534(13) Uani 1 1 d . . .
C42 C 0.6639(5) 0.1280(4) 0.0434(3) 0.0749(19) Uani 1 1 d . . .
H42A H 0.6159 0.1765 0.0374 0.112 Uiso 1 1 calc R . .
H42B H 0.6332 0.0786 0.0090 0.112 Uiso 1 1 calc R . .
H42C H 0.7211 0.1501 0.0304 0.112 Uiso 1 1 calc R . .
C43 C 0.6058(5) 0.0697(6) 0.1531(4) 0.091(2) Uani 1 1 d . . .
H43A H 0.6271 0.0450 0.2052 0.136 Uiso 1 1 calc R . .
H43B H 0.5659 0.0253 0.1172 0.136 Uiso 1 1 calc R . .
H43C H 0.5663 0.1237 0.1516 0.136 Uiso 1 1 calc R . .
C44 C 0.7503(6) 0.1720(4) 0.1828(3) 0.084(2) Uani 1 1 d . . .
H44A H 0.7043 0.2222 0.1763 0.126 Uiso 1 1 calc R . .
H44B H 0.8081 0.1912 0.1693 0.126 Uiso 1 1 calc R . .
H44C H 0.7711 0.1519 0.2364 0.126 Uiso 1 1 calc R . .
C1 C 0.2125(6) 0.1122(7) 0.2254(6) 0.121(3) Uani 1 1 d D . .
H1 H 0.1496 0.1385 0.2174 0.146 Uiso 1 1 calc R . .
C2 C 0.2749(9) 0.1462(6) 0.1863(5) 0.129(3) Uani 1 1 d D . .
H2 H 0.2532 0.1921 0.1490 0.155 Uiso 1 1 calc R . .
C3 C 0.3707(9) 0.1100(9) 0.2043(8) 0.166(6) Uani 1 1 d D . .
H3 H 0.4143 0.1321 0.1790 0.199 Uiso 1 1 calc R . .
C4 C 0.4024(7) 0.0417(9) 0.2590(7) 0.142(5) Uani 1 1 d D . .
H4 H 0.4677 0.0193 0.2717 0.170 Uiso 1 1 calc R . .
C5 C 0.3374(9) 0.0062(7) 0.2952(6) 0.140(4) Uani 1 1 d D . .
H5 H 0.3586 -0.0401 0.3322 0.169 Uiso 1 1 calc R . .
C6 C 0.2425(8) 0.0395(8) 0.2762(6) 0.138(4) Uani 1 1 d D . .
H6 H 0.1970 0.0131 0.2977 0.165 Uiso 1 1 calc R . .

loop_
_atom_site_aniso_label
_atom_site_aniso_U_11
_atom_site_aniso_U_22
_atom_site_aniso_U_33
_atom_site_aniso_U_23
_atom_site_aniso_U_13
_atom_site_aniso_U_12
Pt1 0.03449(11) 0.03996(11) 0.03212(10) 0.00037(7) 0.00538(7) 0.00213(7)
Re1 0.02819(10) 0.03393(11) 0.03179(10) -0.00062(7) 0.00471(7) 0.00197(7)
Sn1 0.02654(16) 0.04028(18) 0.03527(16) -0.00096(12) 0.00514(12) 0.00274(13)
P1 0.0311(6) 0.0461(7) 0.0326(6) 0.0011(5) 0.0066(5) 0.0029(5)
O11 0.088(3) 0.050(2) 0.077(3) 0.004(2) 0.029(2) -0.015(2)
O12 0.052(2) 0.082(3) 0.075(3) -0.016(2) 0.019(2) 0.020(2)
O13 0.082(3) 0.056(2) 0.073(3) 0.007(2) 0.031(2) -0.015(2)
O14 0.098(3) 0.054(2) 0.057(2) -0.0193(19) -0.008(2) 0.024(2)
C11 0.045(3) 0.039(3) 0.046(3) -0.001(2) 0.010(2) -0.002(2)
C12 0.043(3) 0.047(3) 0.042(3) -0.008(2) 0.008(2) 0.001(2)
C13 0.044(3) 0.047(3) 0.044(3) 0.003(2) 0.015(2) -0.004(2)
C14 0.042(3) 0.043(3) 0.043(3) -0.004(2) 0.001(2) 0.009(2)
C21 0.047(3) 0.047(3) 0.038(2) -0.002(2) 0.007(2) 0.015(2)
C22 0.055(4) 0.076(4) 0.070(4) 0.012(3) 0.018(3) 0.022(3)
C23 0.073(5) 0.102(6) 0.095(5) 0.012(5) 0.019(4) 0.052(5)
C24 0.123(7) 0.068(5) 0.066(4) 0.001(3) 0.008(4) 0.048(5)
C25 0.110(6) 0.055(4) 0.062(4) 0.001(3) 0.001(4) 0.010(4)
C26 0.069(4) 0.051(3) 0.056(3) 0.000(3) 0.006(3) 0.003(3)
C27 0.030(2) 0.045(3) 0.051(3) -0.001(2) 0.008(2) 0.002(2)
C28 0.077(5) 0.094(5) 0.083(5) -0.024(4) 0.041(4) -0.032(4)
C29 0.080(5) 0.101(6) 0.123(6) -0.013(5) 0.067(5) -0.029(4)
C30 0.055(4) 0.073(5) 0.125(7) 0.009(4) 0.024(4) -0.023(4)
C31 0.110(7) 0.116(7) 0.114(7) -0.042(5) 0.030(5) -0.072(6)
C32 0.100(6) 0.104(6) 0.084(5) -0.042(4) 0.044(4) -0.053(5)
C33 0.038(3) 0.080(4) 0.055(3) 0.009(3) 0.019(2) 0.000(3)
C35 0.047(4) 0.138(6) 0.074(4) 0.012(4) 0.030(3) 0.021(4)
C34 0.073(5) 0.134(6) 0.049(3) 0.010(4) 0.030(3) 0.014(4)
C36 0.070(4) 0.107(6) 0.096(5) 0.023(4) 0.034(4) -0.024(4)
C37 0.056(3) 0.059(3) 0.050(3) -0.003(2) -0.005(2) -0.011(3)
C38 0.094(5) 0.058(4) 0.077(4) -0.014(3) 0.001(4) 0.005(4)
C39 0.057(4) 0.091(5) 0.061(4) -0.014(3) -0.013(3) -0.008(3)
C40 0.075(5) 0.097(5) 0.078(4) 0.007(4) 0.013(4) -0.041(4)
C41 0.063(3) 0.055(3) 0.043(3) 0.007(2) 0.019(2) 0.027(3)
C42 0.090(5) 0.080(4) 0.049(3) 0.022(3) 0.015(3) 0.039(4)
C43 0.073(5) 0.128(6) 0.080(5) 0.019(4) 0.036(4) 0.048(5)
C44 0.135(7) 0.060(4) 0.050(3) 0.007(3) 0.020(4) 0.032(4)
C1 0.061(5) 0.151(9) 0.145(9) -0.024(7) 0.023(6) 0.007(6)
C2 0.151(10) 0.111(8) 0.120(8) -0.015(6) 0.037(8) -0.012(8)
C3 0.138(12) 0.179(14) 0.222(17) -0.052(11) 0.116(12) -0.027(10)
C4 0.077(6) 0.180(13) 0.171(12) -0.061(9) 0.043(8) -0.011(8)
C5 0.132(10) 0.186(11) 0.098(7) -0.003(7) 0.029(7) 0.048(9)
C6 0.111(9) 0.189(12) 0.135(9) 0.004(8) 0.070(7) 0.031(8)

loop_
_atom_type_symbol
_atom_type_description
_atom_type_scat_dispersion_real
_atom_type_scat_dispersion_imag
_atom_type_scat_source
C C 0.0033 0.0016 'International Tables Vol C Tables 4.2.6.8 and 6.1.1.4'
H H 0.0000 0.0000 'International Tables Vol C Tables 4.2.6.8 and 6.1.1.4'
O O 0.0106 0.0060 'International Tables Vol C Tables 4.2.6.8 and 6.1.1.4'
P P 0.1023 0.0942 'International Tables Vol C Tables 4.2.6.8 and 6.1.1.4'
Sn Sn -0.6537 1.4246 'International Tables Vol C Tables 4.2.6.8 and 6.1.1.4'
Re Re -1.0185 7.2310 'International Tables Vol C Tables 4.2.6.8 and 6.1.1.4'
Pt Pt -1.7033 8.3905 'International Tables Vol C Tables 4.2.6.8 and 6.1.1.4'

loop_
_geom_angle_atom_site_label_1
_geom_angle_atom_site_label_2
_geom_angle_atom_site_label_3
_geom_angle
_geom_angle_site_symmetry_1
_geom_angle_site_symmetry_3
_geom_angle_publ_flag
C14 Pt1 P1 115.85(14) . . ?
C14 Pt1 Re1 47.64(14) . . ?
P1 Pt1 Re1 158.42(3) . . ?
C14 Pt1 Sn1 96.71(14) . . ?
P1 Pt1 Sn1 142.36(3) . . ?
Re1 Pt1 Sn1 59.201(8) . . ?
C12 Re1 C11 92.6(2) . . ?
C12 Re1 C13 91.8(2) . . ?
C11 Re1 C13 175.5(2) . . ?
C12 Re1 C14 82.20(19) . . ?
C11 Re1 C14 82.0(2) . . ?
C13 Re1 C14 97.9(2) . . ?
C12 Re1 Sn1 177.51(14) . . ?
C11 Re1 Sn1 85.98(14) . . ?
C13 Re1 Sn1 89.57(14) . . ?
C14 Re1 Sn1 95.55(13) . . ?
C12 Re1 Pt1 117.77(14) . . ?
C11 Re1 Pt1 105.67(14) . . ?
C13 Re1 Pt1 71.52(14) . . ?
C14 Re1 Pt1 44.52(13) . . ?
Sn1 Re1 Pt1 60.748(8) . . ?
C12 Re1 Sn1 72.06(14) . 3_756 ?
C11 Re1 Sn1 91.08(14) . 3_756 ?
C13 Re1 Sn1 90.98(14) . 3_756 ?
C14 Re1 Sn1 153.03(13) . 3_756 ?
Sn1 Re1 Sn1 110.007(9) . 3_756 ?
Pt1 Re1 Sn1 159.520(11) . 3_756 ?
C12 Re1 Re1 126.54(14) . 3_756 ?
C11 Re1 Re1 87.47(13) . 3_756 ?
C13 Re1 Re1 90.49(14) . 3_756 ?
C14 Re1 Re1 149.96(14) . 3_756 ?
Sn1 Re1 Re1 55.514(8) . 3_756 ?
Pt1 Re1 Re1 113.479(9) . 3_756 ?
Sn1 Re1 Re1 54.493(8) 3_756 3_756 ?
C27 Sn1 C21 101.42(19) . . ?
C27 Sn1 Re1 122.05(12) . . ?
C21 Sn1 Re1 133.46(13) . . ?
C27 Sn1 Re1 114.74(12) . 3_756 ?
C21 Sn1 Re1 108.18(13) . 3_756 ?
Re1 Sn1 Re1 69.993(9) . 3_756 ?
C27 Sn1 Pt1 107.54(12) . . ?
C21 Sn1 Pt1 93.54(12) . . ?
Re1 Sn1 Pt1 60.051(8) . . ?
Re1 Sn1 Pt1 126.406(12) 3_756 . ?
C33 P1 C41 108.7(2) . . ?
C33 P1 C37 109.0(3) . . ?
C41 P1 C37 109.5(3) . . ?
C33 P1 Pt1 109.17(18) . . ?
C41 P1 Pt1 108.28(15) . . ?
C37 P1 Pt1 112.12(17) . . ?
O11 C11 Re1 176.2(4) . . ?
O12 C12 Re1 175.0(4) . . ?
O13 C13 Re1 178.6(4) . . ?
O14 C14 Pt1 128.7(4) . . ?
O14 C14 Re1 143.4(4) . . ?
Pt1 C14 Re1 87.84(19) . . ?
C26 C21 C22 117.3(5) . . ?
C26 C21 Sn1 123.2(4) . . ?
C22 C21 Sn1 119.4(4) . . ?
C21 C22 C23 120.9(7) . . ?
C21 C22 H22 119.5 . . ?
C23 C22 H22 119.5 . . ?
C24 C23 C22 120.2(7) . . ?
C24 C23 H23 119.9 . . ?
C22 C23 H23 119.9 . . ?
C23 C24 C25 120.8(6) . . ?
C23 C24 H24 119.6 . . ?
C25 C24 H24 119.6 . . ?
C24 C25 C26 119.0(7) . . ?
C24 C25 H25 120.5 . . ?
C26 C25 H25 120.5 . . ?
C21 C26 C25 121.7(6) . . ?
C21 C26 H26 119.1 . . ?
C25 C26 H26 119.1 . . ?
C32 C27 C28 115.7(5) . . ?
C32 C27 Sn1 120.9(4) . . ?
C28 C27 Sn1 123.1(4) . . ?
C29 C28 C27 120.8(6) . . ?
C29 C28 H28 119.6 . . ?
C27 C28 H28 119.6 . . ?
C30 C29 C28 121.7(6) . . ?
C30 C29 H29 119.2 . . ?
C28 C29 H29 119.2 . . ?
C29 C30 C31 119.1(6) . . ?
C29 C30 H30 120.5 . . ?
C31 C30 H30 120.5 . . ?
C30 C31 C32 121.2(7) . . ?
C30 C31 H31 119.4 . . ?
C32 C31 H31 119.4 . . ?
C27 C32 C31 121.6(6) . . ?
C27 C32 H32 119.2 . . ?
C31 C32 H32 119.2 . . ?
C35 C33 C36 106.7(5) . . ?
C35 C33 C34 108.9(5) . . ?
C36 C33 C34 107.2(5) . . ?
C35 C33 P1 109.5(4) . . ?
C36 C33 P1 109.8(4) . . ?
C34 C33 P1 114.5(4) . . ?
C33 C35 H35A 109.5 . . ?
C33 C35 H35B 109.5 . . ?
H35A C35 H35B 109.5 . . ?
C33 C35 H35C 109.5 . . ?
H35A C35 H35C 109.5 . . ?
H35B C35 H35C 109.5 . . ?
C33 C34 H34A 109.5 . . ?
C33 C34 H34B 109.5 . . ?
H34A C34 H34B 109.5 . . ?
C33 C34 H34C 109.5 . . ?
H34A C34 H34C 109.5 . . ?
H34B C34 H34C 109.5 . . ?
C33 C36 H36A 109.5 . . ?
C33 C36 H36B 109.5 . . ?
H36A C36 H36B 109.5 . . ?
C33 C36 H36C 109.5 . . ?
H36A C36 H36C 109.5 . . ?
H36B C36 H36C 109.5 . . ?
C40 C37 C38 105.3(5) . . ?
C40 C37 C39 110.2(5) . . ?
C38 C37 C39 108.3(5) . . ?
C40 C37 P1 108.8(4) . . ?
C38 C37 P1 109.9(4) . . ?
C39 C37 P1 114.0(4) . . ?
C37 C38 H38A 109.5 . . ?
C37 C38 H38B 109.5 . . ?
H38A C38 H38B 109.5 . . ?
C37 C38 H38C 109.5 . . ?
H38A C38 H38C 109.5 . . ?
H38B C38 H38C 109.5 . . ?
C37 C39 H39A 109.5 . . ?
C37 C39 H39B 109.5 . . ?
H39A C39 H39B 109.5 . . ?
C37 C39 H39C 109.5 . . ?
H39A C39 H39C 109.5 . . ?
H39B C39 H39C 109.5 . . ?
C37 C40 H40A 109.5 . . ?
C37 C40 H40B 109.5 . . ?
H40A C40 H40B 109.5 . . ?
C37 C40 H40C 109.5 . . ?
H40A C40 H40C 109.5 . . ?
H40B C40 H40C 109.5 . . ?
C44 C41 C43 106.0(5) . . ?
C44 C41 C42 108.8(5) . . ?
C43 C41 C42 109.3(5) . . ?
C44 C41 P1 108.4(4) . . ?
C43 C41 P1 108.5(4) . . ?
C42 C41 P1 115.4(3) . . ?
C41 C42 H42A 109.5 . . ?
C41 C42 H42B 109.5 . . ?
H42A C42 H42B 109.5 . . ?
C41 C42 H42C 109.5 . . ?
H42A C42 H42C 109.5 . . ?
H42B C42 H42C 109.5 . . ?
C41 C43 H43A 109.5 . . ?
C41 C43 H43B 109.5 . . ?
H43A C43 H43B 109.5 . . ?
C41 C43 H43C 109.5 . . ?
H43A C43 H43C 109.5 . . ?
H43B C43 H43C 109.5 . . ?
C41 C44 H44A 109.5 . . ?
C41 C44 H44B 109.5 . . ?
H44A C44 H44B 109.5 . . ?
C41 C44 H44C 109.5 . . ?
H44A C44 H44C 109.5 . . ?
H44B C44 H44C 109.5 . . ?
C6 C1 C2 120.5(7) . . ?
C6 C1 H1 119.7 . . ?
C2 C1 H1 119.7 . . ?
C1 C2 C3 118.0(8) . . ?
C1 C2 H2 121.0 . . ?
C3 C2 H2 121.0 . . ?
C4 C3 C2 120.9(8) . . ?
C4 C3 H3 119.6 . . ?
C2 C3 H3 119.6 . . ?
C3 C4 C5 120.2(8) . . ?
C3 C4 H4 119.9 . . ?
C5 C4 H4 119.9 . . ?
C6 C5 C4 119.2(8) . . ?
C6 C5 H5 120.4 . . ?
C4 C5 H5 120.4 . . ?
C5 C6 C1 120.9(8) . . ?
C5 C6 H6 119.6 . . ?
C1 C6 H6 119.6 . . ?

loop_
_geom_bond_atom_site_label_1
_geom_bond_atom_site_label_2
_geom_bond_distance
_geom_bond_site_symmetry_2
_geom_bond_publ_flag
Pt1 C14 1.963(5) . ?
Pt1 P1 2.3084(12) . ?
Pt1 Re1 2.7972(2) . ?
Pt1 Sn1 2.8166(4) . ?
Re1 C12 1.913(5) . ?
Re1 C11 1.970(5) . ?
Re1 C13 1.991(5) . ?
Re1 C14 2.068(5) . ?
Re1 Sn1 2.7730(4) . ?
Re1 Sn1 2.8078(3) 3_756 ?
Re1 Re1 3.2008(3) 3_756 ?
Sn1 C27 2.151(5) . ?
Sn1 C21 2.160(5) . ?
Sn1 Re1 2.8078(3) 3_756 ?
P1 C33 1.898(5) . ?
P1 C41 1.903(5) . ?
P1 C37 1.910(5) . ?
O11 C11 1.136(6) . ?
O12 C12 1.158(6) . ?
O13 C13 1.134(6) . ?
O14 C14 1.168(6) . ?
C21 C26 1.372(7) . ?
C21 C22 1.376(7) . ?
C22 C23 1.385(9) . ?
C22 H22 0.9300 . ?
C23 C24 1.342(11) . ?
C23 H23 0.9300 . ?
C24 C25 1.357(10) . ?
C24 H24 0.9300 . ?
C25 C26 1.389(8) . ?
C25 H25 0.9300 . ?
C26 H26 0.9300 . ?
C27 C32 1.372(7) . ?
C27 C28 1.395(7) . ?
C28 C29 1.376(8) . ?
C28 H28 0.9300 . ?
C29 C30 1.331(10) . ?
C29 H29 0.9300 . ?
C30 C31 1.334(10) . ?
C30 H30 0.9300 . ?
C31 C32 1.381(9) . ?
C31 H31 0.9300 . ?
C32 H32 0.9300 . ?
C33 C35 1.527(8) . ?
C33 C36 1.540(9) . ?
C33 C34 1.546(8) . ?
C35 H35A 0.9600 . ?
C35 H35B 0.9600 . ?
C35 H35C 0.9600 . ?
C34 H34A 0.9600 . ?
C34 H34B 0.9600 . ?
C34 H34C 0.9600 . ?
C36 H36A 0.9600 . ?
C36 H36B 0.9600 . ?
C36 H36C 0.9600 . ?
C37 C40 1.527(8) . ?
C37 C38 1.542(8) . ?
C37 C39 1.543(7) . ?
C38 H38A 0.9600 . ?
C38 H38B 0.9600 . ?
C38 H38C 0.9600 . ?
C39 H39A 0.9600 . ?
C39 H39B 0.9600 . ?
C39 H39C 0.9600 . ?
C40 H40A 0.9600 . ?
C40 H40B 0.9600 . ?
C40 H40C 0.9600 . ?
C41 C44 1.519(8) . ?
C41 C43 1.532(8) . ?
C41 C42 1.549(7) . ?
C42 H42A 0.9600 . ?
C42 H42B 0.9600 . ?
C42 H42C 0.9600 . ?
C43 H43A 0.9600 . ?
C43 H43B 0.9600 . ?
C43 H43C 0.9600 . ?
C44 H44A 0.9600 . ?
C44 H44B 0.9600 . ?
C44 H44C 0.9600 . ?
C1 C6 1.377(10) . ?
C1 C2 1.381(9) . ?
C1 H1 0.9300 . ?
C2 C3 1.383(10) . ?
C2 H2 0.9300 . ?
C3 C4 1.374(10) . ?
C3 H3 0.9300 . ?
C4 C5 1.380(10) . ?
C4 H4 0.9300 . ?
C5 C6 1.355(9) . ?
C5 H5 0.9300 . ?
C6 H6 0.9300 . ?
